data_7004826
loop_
_publ_author_name
'Le\'on-Reina, L'
'Porras-V\'azquez, J M'
'Losilla, E. R.'
'Sheptyakov, D. V.'
'Llobet, A.'
'Aranda, M. A. G.'

_publ_section_title
;
 Low temperature crystal structures of apatite oxygen-conductors
 containing interstitial oxygen.
;
_journal_issue 20
_journal_name_full 'Dalton transactions (Cambridge, England : 2003)'
_journal_page_first 2058
_journal_page_last 2064
_journal_year 2007
_chemical_formula_sum 'La1.55 O4.33 Si'
_chemical_formula_weight 313.41
_chemical_name_systematic ' ?'
_space_group_IT_number 176
_symmetry_cell_setting hexagonal
_symmetry_space_group_name_Hall '-P 6c'
_symmetry_space_group_name_H-M 'P 63/m'
_cell_angle_alpha 90.0
_cell_angle_beta 90.0
_cell_angle_gamma 120.0
_cell_formula_units_Z 6
_cell_length_a 9.7158(5)
_cell_length_b 9.7158
_cell_length_c 7.1884(4)
_cell_volume 587.65(4)
_pd_block_id 2006-11-06T16:18|La933Si6O26_LT_phase1|M.A.G._Aranda||
_pd_phase_name 'from C:/RIETVELD/Apatito/SINQ_02/La9.55Si/La955Si6_RT/LA955SI.EXP'
_cod_duplicate_entry 7004823
_cod_data_source_file 6.cif
_cod_data_source_block La933Si6O26_LT_phase_1
_cod_depositor_comments
;
The following automatic conversions were performed:
'_geom_angle_publ_flag' value 'N' changed to 'n' according to
'/home/saulius/struct/CIF-dictionaries/cif_core.dic' dictionary named
'cif_core.dic' version 2.4.1 from 2010-06-29 (152
times).

'_geom_bond_publ_flag' value 'N' changed to 'n' according to
'/home/saulius/struct/CIF-dictionaries/cif_core.dic' dictionary named
'cif_core.dic' version 2.4.1 from 2010-06-29 (68 times).

Automatic conversion script
Id: cif_fix_enum 1527 2010-12-29 10:47:43Z saulius 
;
_cod_original_cell_volume 587.65(9)
_cod_database_code 7004826

loop_
_symmetry_equiv_pos_site_id
_symmetry_equiv_pos_as_xyz
1 +x,+y,+z
2 x-y,+x,+z+1/2
3 -y,x-y,+z
4 -x,-y,+z+1/2
5 y-x,-x,+z
6 +y,y-x,+z+1/2
-1 -x,-y,-z
-2 y-x,-x,-z+1/2
-3 +y,y-x,-z
-4 +x,+y,-z+1/2
-5 x-y,+x,-z
-6 -y,x-y,-z+1/2

loop_
_atom_site_aniso_label
_atom_site_aniso_U_11
_atom_site_aniso_U_12
_atom_site_aniso_U_13
_atom_site_aniso_U_22
_atom_site_aniso_U_23
_atom_site_aniso_U_33
La1 0.00363(33) 0.00027(23) 0.0 0.00338(30) 0.0 0.00358(25)
La2 0.00292(26) 0.00146(13) 0.0 0.00292(26) 0.0 0.0210(6)
SI 0.0020(5) -0.0015(5) 0.0 0.0037(6) 0.0 0.0037(5)
O1 0.0293(7) 0.0225(7) 0.0 0.0219(8) 0.0 0.0083(6)
O2 0.0032(5) -0.0022(4) 0.0 0.0020(4) 0.0 0.0142(6)
O3 0.0381(6) 0.0107(4) -0.0151(4) 0.0086(4) -0.00482(27) 0.00562(30)
O4 0.0019(5) 0.00008(24) 0.0 0.0019(5) 0.0 0.0172(11)

loop_
_atom_site_type_symbol
_atom_site_label
_atom_site_fract_x
_atom_site_fract_y
_atom_site_fract_z
_atom_site_occupancy
_atom_site_thermal_displace_type
_atom_site_U_iso_or_equiv
_atom_site_symmetry_multiplicity
La La1 0.23169(9) -0.01313(9) 0.25 1.0 Uani 0.00419 6
La La2 0.3333 0.6667 0.00026(19) 0.8325 Uani 0.00894 4
Si SI 0.40118(18) 0.37123(15) 0.25 1.0 Uani 0.0044 6
O O1 0.32221(16) 0.48361(18) 0.25 1.0 Uani 0.01548 6
O O2 0.59470(13) 0.47214(14) 0.25 1.0 Uani 0.00801 6
O O3 0.34558(14) 0.25394(11) 0.06857(10) 1.0 Uani 0.01786 12
O O4 0.0 0.0 0.25 0.873(7) Uani 0.00736 2
O O5 0.017(6) 0.269(4) 0.605(4) 0.0212(11) Uiso 0.01 12

loop_
_atom_type_symbol
_atom_type_number_in_cell
La 9.33
Si 6.0
O 26.0

loop_
_geom_angle_atom_site_label_1
_geom_angle_atom_site_label_2
_geom_angle_atom_site_label_3
_geom_angle
_geom_angle_site_symmetry_1
_geom_angle_site_symmetry_2
_geom_angle_site_symmetry_3
_geom_angle_publ_flag
O1 La1 O2 99.76(4) 5_555 . 3_655 n
O1 La1 O3 147.646(23) 5_555 . 1_555 n
O1 La1 O3 70.762(30) 5_555 . 6_555 n
O1 La1 O3 70.762(30) 5_555 . -3_555 n
O1 La1 O3 147.646(23) 5_555 . -4_556 n
O1 La1 O4 110.205(35) 5_555 . 1_555 n
O1 La1 O5 50.4(9) 5_555 . 4_554 n
O1 La1 O5 87.9(10) 5_555 . 5_555 n
O1 La1 O5 156.2(7) 5_555 . 6_554 n
O1 La1 O5 50.4(9) 5_555 . -1_556 n
O1 La1 O5 87.9(10) 5_555 . -2_556 n
O1 La1 O5 156.2(7) 5_555 . -3_556 n
O2 La1 O3 70.76(4) 3_655 . 1_555 n
O2 La1 O3 84.651(28) 3_655 . 6_555 n
O2 La1 O3 84.651(28) 3_655 . -3_555 n
O2 La1 O3 70.76(4) 3_655 . -4_556 n
O2 La1 O4 150.04(4) 3_655 . 1_555 n
O2 La1 O5 139.7(10) 3_655 . 4_554 n
O2 La1 O5 86.1(10) 3_655 . 5_555 n
O2 La1 O5 85.8(7) 3_655 . 6_554 n
O2 La1 O5 139.7(10) 3_655 . -1_556 n
O2 La1 O5 86.1(10) 3_655 . -2_556 n
O2 La1 O5 85.8(7) 3_655 . -3_556 n
O3 La1 O3 135.75(4) 1_555 . 6_555 n
O3 La1 O3 77.478(19) 1_555 . -3_555 n
O3 La1 O3 60.08(4) 1_555 . -4_556 n
O3 La1 O4 83.439(32) 1_555 . 1_555 n
O3 La1 O5 117.9(7) 1_555 . 4_554 n
O3 La1 O5 121.1(10) 1_555 . 5_555 n
O3 La1 O5 17.2(8) 1_555 . 6_554 n
O3 La1 O5 149.3(10) 1_555 . -1_556 n
O3 La1 O5 61.2(10) 1_555 . -2_556 n
O3 La1 O5 56.0(7) 1_555 . -3_556 n
O3 La1 O3 137.49(6) 6_555 . -3_555 n
O3 La1 O3 77.478(19) 6_555 . -4_556 n
O3 La1 O4 104.818(30) 6_555 . 1_555 n
O3 La1 O5 104.7(6) 6_555 . 4_554 n
O3 La1 O5 17.8(9) 6_555 . 5_555 n
O3 La1 O5 133.1(7) 6_555 . 6_554 n
O3 La1 O5 61.7(8) 6_555 . -1_556 n
O3 La1 O5 154.8(8) 6_555 . -2_556 n
O3 La1 O5 86.8(7) 6_555 . -3_556 n
O3 La1 O3 135.75(4) -3_555 . -4_556 n
O3 La1 O4 104.818(30) -3_555 . 1_555 n
O3 La1 O5 61.7(8) -3_555 . 4_554 n
O3 La1 O5 154.8(8) -3_555 . 5_555 n
O3 La1 O5 86.8(7) -3_555 . 6_554 n
O3 La1 O5 104.7(6) -3_555 . -1_556 n
O3 La1 O5 17.8(9) -3_555 . -2_556 n
O3 La1 O5 133.1(7) -3_555 . -3_556 n
O3 La1 O4 83.439(32) -4_556 . 1_555 n
O3 La1 O5 149.3(10) -4_556 . 4_554 n
O3 La1 O5 61.2(10) -4_556 . 5_555 n
O3 La1 O5 56.0(7) -4_556 . 6_554 n
O3 La1 O5 117.9(7) -4_556 . -1_556 n
O3 La1 O5 121.1(10) -4_556 . -2_556 n
O3 La1 O5 17.2(8) -4_556 . -3_556 n
O4 La1 O5 66.3(10) 1_555 . 4_554 n
O4 La1 O5 94.8(8) 1_555 . 5_555 n
O4 La1 O5 66.9(8) 1_555 . 6_554 n
O4 La1 O5 66.3(10) 1_555 . -1_556 n
O4 La1 O5 94.8(8) 1_555 . -2_556 n
O4 La1 O5 66.9(8) 1_555 . -3_556 n
O5 La1 O5 114.6(14) 4_554 . 5_555 n
O5 La1 O5 112.0(14) 4_554 . 6_554 n
O5 La1 O5 46.0(13) 4_554 . -1_556 n
O5 La1 O5 68.7(10) 4_554 . -2_556 n
O5 La1 O5 133.1(13) 4_554 . -3_556 n
O5 La1 O5 115.7(14) 5_555 . 6_554 n
O5 La1 O5 68.7(10) 5_555 . -1_556 n
O5 La1 O5 170.4(16) 5_555 . -2_556 n
O5 La1 O5 69.2(8) 5_555 . -3_556 n
O5 La1 O5 133.1(13) 6_554 . -1_556 n
O5 La1 O5 69.2(8) 6_554 . -2_556 n
O5 La1 O5 46.6(14) 6_554 . -3_556 n
O5 La1 O5 114.6(14) -1_556 . -2_556 n
O5 La1 O5 112.0(14) -1_556 . -3_556 n
O5 La1 O5 115.7(14) -2_556 . -3_556 n
La2 La2 La2 179.9604 -2_564 . -2_565 n
La2 La2 O1 136.094(31) -2_565 . 1_555 n
La2 La2 O1 136.100(31) -2_565 . 3_665 n
La2 La2 O1 136.133(31) -2_565 . 5_565 n
La2 La2 O2 45.074(32) -2_565 . 2_554 n
La2 La2 O2 45.062(32) -2_565 . 4_664 n
La2 La2 O2 45.059(32) -2_565 . 6_564 n
La2 La2 O1 43.892(31) -2_566 . 1_555 n
La2 La2 O1 43.883(31) -2_566 . 3_665 n
La2 La2 O1 43.898(31) -2_566 . 5_565 n
La2 La2 O2 134.956(32) -2_566 . 2_554 n
La2 La2 O2 134.915(32) -2_566 . 4_664 n
La2 La2 O2 134.935(32) -2_566 . 6_564 n
O1 La2 O1 73.79(5) 1_555 . 3_665 n
O1 La2 O1 73.80(5) 1_555 . 5_565 n
O1 La2 O2 124.824(34) 1_555 . 2_554 n
O1 La2 O2 93.213(27) 1_555 . 4_664 n
O1 La2 O2 154.083(35) 1_555 . 6_564 n
O1 La2 O1 73.80(5) 3_665 . 5_565 n
O1 La2 O2 154.125(35) 3_665 . 2_554 n
O1 La2 O2 124.809(34) 3_665 . 4_664 n
O1 La2 O2 93.233(27) 3_665 . 6_564 n
O1 La2 O2 93.245(27) 5_565 . 2_554 n
O1 La2 O2 154.098(35) 5_565 . 4_664 n
O1 La2 O2 124.848(34) 5_565 . 6_564 n
O2 La2 O2 75.62(5) 2_554 . 4_664 n
O2 La2 O2 75.63(5) 2_554 . 6_564 n
O2 La2 O2 75.62(5) 4_664 . 6_564 n
O1 SI O2 112.82(11) 1_555 . 1_555 n
O1 SI O3 111.55(7) 1_555 . 1_555 n
O1 SI O3 111.55(7) 1_555 . -4_556 n
O1 SI O5 90.5(17) 1_555 . 6_554 n
O1 SI O5 90.5(17) 1_555 . -3_556 n
O2 SI O3 107.40(8) 1_555 . 1_555 n
O2 SI O3 107.40(8) 1_555 . -4_556 n
O2 SI O5 134.5(13) 1_555 . 6_554 n
O2 SI O5 134.5(13) 1_555 . -3_556 n
O3 SI O3 105.74(10) 1_555 . -4_556 n
O3 SI O5 27.9(14) 1_555 . 6_554 n
O3 SI O5 98.4(14) 1_555 . -3_556 n
O3 SI O5 98.4(14) -4_556 . 6_554 n
O3 SI O5 27.9(14) -4_556 . -3_556 n
O5 SI O5 80.4(25) 6_554 . -3_556 n
La1 O1 La2 104.10(4) 3_555 . 1_555 n
La1 O1 La2 104.12(4) 3_555 . -2_565 n
La1 O1 SI 96.77(9) 3_555 . 1_555 n
La2 O1 La2 92.21(6) 1_555 . -2_565 n
La2 O1 SI 128.02(4) 1_555 . 1_555 n
La2 O1 SI 128.00(4) -2_565 . 1_555 n
La1 O2 La2 115.603(33) 5_665 . 2_655 n
La1 O2 La2 115.596(33) 5_665 . -1_665 n
La1 O2 SI 124.19(8) 5_665 . 1_555 n
La2 O2 La2 89.86(6) 2_655 . -1_665 n
La2 O2 SI 102.76(5) 2_655 . 1_555 n
La2 O2 SI 102.78(5) -1_665 . 1_555 n
La1 O3 La1 115.26(4) 1_555 . 2_554 n
La1 O3 SI 97.04(5) 1_555 . 1_555 n
La1 O3 O5 83.0(32) 1_555 . 6_554 n
La1 O3 SI 141.50(6) 2_554 . 1_555 n
La1 O3 O5 88.8(21) 2_554 . 6_554 n
SI O3 O5 74.3(24) 1_555 . 6_554 n
La1 O4 La1 120.0 1_555 . 3_555 n
La1 O4 La1 120.0 1_555 . 5_555 n
La1 O4 La1 120.0 3_555 . 5_555 n
La1 O5 La1 110.9(16) 2_555 . 3_555 n
La1 O5 La1 98.7(12) 2_555 . 4_555 n
La1 O5 SI 96.8(17) 2_555 . 2_555 n
La1 O5 O3 79.8(34) 2_555 . 2_555 n
La1 O5 La1 109.9(12) 3_555 . 4_555 n
La1 O5 SI 135.0(19) 3_555 . 2_555 n
La1 O5 O3 73.4(21) 3_555 . 2_555 n
La1 O5 SI 99.5(17) 4_555 . 2_555 n
La1 O5 O3 176.7(28) 4_555 . 2_555 n
SI O5 O3 77.8(23) 2_555 . 2_555 n

loop_
_geom_bond_atom_site_label_1
_geom_bond_atom_site_label_2
_geom_bond_distance
_geom_bond_site_symmetry_1
_geom_bond_site_symmetry_2
_geom_bond_publ_flag
La1 La1 4.0139(12) . 3_555 n
La1 La1 4.0139(12) . 5_555 n
La1 La2 4.1164(9) . 1_545 n
La1 La2 4.1171(9) . -2_555 n
La1 SI 3.2415(15) . 1_555 n
La1 SI 3.3306(17) . 5_555 n
La1 O1 2.7265(16) . 5_555 n
La1 O2 2.4949(14) . 3_655 n
La1 O3 2.6052(11) . 1_555 n
La1 O3 2.4572(7) . 6_555 n
La1 O3 2.4572(7) . -3_555 n
La1 O3 2.6052(11) . -4_555 n
La1 O4 2.3175(7) . 1_555 n
La1 O5 2.66(4) . 4_554 n
La1 O5 2.563(29) . 5_555 n
La1 O5 2.63(5) . 6_554 n
La1 O5 2.66(4) . -1_556 n
La1 O5 2.563(29) . -2_555 n
La1 O5 2.63(5) . -3_556 n
La2 La1 4.1164(9) . 1_565 n
La2 La1 4.1171(9) . 3_555 n
La2 La1 4.1173(9) . 5_665 n
La2 La2 3.5979(28) . -2_564 n
La2 La2 3.5904(28) . -2_565 n
La2 SI 3.3128(14) . 2_554 n
La2 SI 3.3133(14) . 4_664 n
La2 SI 3.3124(14) . 6_564 n
La2 O1 2.4914(13) . 1_555 n
La2 O1 2.4911(13) . 3_665 n
La2 O1 2.4907(13) . 5_565 n
La2 O2 2.5467(13) . 2_554 n
La2 O2 2.5474(13) . 4_664 n
La2 O2 2.5469(13) . 6_564 n
La2 O3 2.8579(12) . -1_665 n
La2 O3 2.8570(12) . -3_565 n
La2 O3 2.8576(12) . -5_555 n
SI La1 3.2415(15) . 1_555 n
SI La1 3.3306(17) . 3_555 n
SI La2 3.3124(14) . 2_655 n
SI La2 3.3133(14) . -1_665 n
SI O1 1.6182(17) . 1_555 n
SI O2 1.6288(18) . 1_555 n
SI O3 1.6358(11) . 1_555 n
SI O3 1.6358(11) . -4_555 n
SI O5 1.611(31) . 6_554 n
SI O5 1.611(31) . -3_556 n
O1 La1 2.7265(16) . 3_555 n
O1 La2 2.4914(13) . 1_555 n
O1 La2 2.4911(13) . -2_565 n
O1 SI 1.6182(17) . 1_555 n
O2 La1 2.4949(14) . 5_665 n
O2 La2 2.5469(13) . 2_655 n
O2 La2 2.5474(13) . -1_665 n
O2 SI 1.6288(18) . 1_555 n
O3 La1 2.6052(11) . 1_555 n
O3 La1 2.4572(7) . 2_554 n
O3 La2 2.8579(12) . -1_665 n
O3 SI 1.6358(11) . 1_555 n
O3 O5 0.78(4) . 6_554 n
O4 La1 2.3175(7) . 1_555 n
O4 La1 2.3175(7) . 3_555 n
O4 La1 2.3175(7) . 5_555 n
O5 La1 2.63(5) . 2_555 n
O5 La1 2.563(29) . 3_555 n
O5 La1 2.66(4) . 4_555 n
O5 SI 1.611(31) . 2_555 n
O5 O3 0.78(4) . 2_555 n
O5 O5 2.08(6) . -4_556 n
